data_8103640
loop_
_publ_author_name
'Tsay, Y.-H.'
'Silverton, J.V.'

_publ_section_title
;
 The crystal structure of magnesium paratungstate, Mg5 H2 W12 O42 (H2 O)38
;
_journal_name_full
;
Zeitschrift fuer Kristallographie, Kristallgeometrie, Kristallphysik, 
Kristallchemie (-144,1977)
;
_journal_page_first 256
_journal_page_last 279
_journal_volume 137
_journal_year 1973
_chemical_formula_sum Mg3
_chemical_name_systematic 'Mg5 H2 W12 O42 (H2 O)38'
_space_group_IT_number 2
_symmetry_space_group_name_Hall '-P 1'
_symmetry_space_group_name_H-M 'P -1'
_cell_angle_alpha 91.192
_cell_angle_beta 116.651
_cell_angle_gamma 112.011
_cell_formula_units_Z 1
_cell_length_a 12.5361
_cell_length_b 13.3179
_cell_length_c 13.6059
_cell_volume 1832.674
_citation_journal_id_ASTM ZEKGAX
_cod_data_source_file Tsay_ZEKGAX_1973_1356.cif
_cod_data_source_block Mg3
_cod_database_code 8103640

loop_
_symmetry_equiv_pos_as_xyz
x,y,z
-x,-y,-z

loop_
_atom_site_label
_atom_site_type_symbol
_atom_site_fract_x
_atom_site_fract_y
_atom_site_fract_z
_atom_site_occupancy
_atom_site_U_iso_or_equiv
Mg2 Mg+2 0.5 0.5 0.5 1 0.0
Mg1 Mg+2 0.2743 -0.4741 0.0316 1 0.0
